data_7701743
loop_
_publ_author_name
'Lei, Jian'
'Peng, Lingteng'
'Qiu, Renhua'
'Liu, Yongping'
'Chen, Yi'
'Au, Chak-Tong'
'Yin, Shuang-Feng'

_publ_section_title
;
 Establishing the correlation between catalytic performance and
 N\\rightarrow Sb donor-acceptor interaction: systematic assessment of
 azastibocine halide derivatives as water tolerant Lewis acids.
;
_journal_issue 23
_journal_name_full 'Dalton transactions (Cambridge, England : 2003)'
_journal_page_first 8478
_journal_page_last 8487
_journal_paper_doi 10.1039/c9dt01100e
_journal_volume 48
_journal_year 2019
_chemical_formula_moiety 'C20 H17 Br N Sb'
_chemical_formula_sum 'C20 H17 Br N Sb'
_chemical_formula_weight 473.01
_space_group_IT_number 14
_space_group_name_Hall '-P 2yn'
_space_group_name_H-M_alt 'P 1 21/n 1'
_symmetry_cell_setting monoclinic
_symmetry_space_group_name_Hall '-P 2yn'
_symmetry_space_group_name_H-M 'P 1 21/n 1'
_atom_sites_solution_hydrogens geom
_atom_sites_solution_primary direct
_atom_sites_solution_secondary difmap
_audit_creation_method SHELXL-97
_audit_update_record
;
2013-07-10 deposited with the CCDC.	2019-05-08 downloaded from the CCDC.
;
_cell_angle_alpha 90.00
_cell_angle_beta 100.7950(10)
_cell_angle_gamma 90.00
_cell_formula_units_Z 4
_cell_length_a 9.5744(3)
_cell_length_b 10.2962(3)
_cell_length_c 18.1939(6)
_cell_measurement_reflns_used 1307
_cell_measurement_temperature 298(2)
_cell_measurement_theta_max 26.88
_cell_measurement_theta_min 2.92
_cell_volume 1761.81(10)
_computing_structure_refinement 'SHELXL-97 (Sheldrick, 1997)'
_computing_structure_solution 'SHELXS-97 (Sheldrick, 1990)'
_diffrn_ambient_temperature 298(2)
_diffrn_measured_fraction_theta_full 0.987
_diffrn_measured_fraction_theta_max 0.987
_diffrn_measurement_device_type 'CCD area detector'
_diffrn_measurement_method 'omega scans'
_diffrn_radiation_monochromator graphite
_diffrn_radiation_source 'fine-focus sealed tube'
_diffrn_radiation_type MoK\a
_diffrn_radiation_wavelength 0.71073
_diffrn_reflns_av_R_equivalents 0.0384
_diffrn_reflns_av_sigmaI/netI 0.0425
_diffrn_reflns_limit_h_max 11
_diffrn_reflns_limit_h_min -11
_diffrn_reflns_limit_k_max 12
_diffrn_reflns_limit_k_min -12
_diffrn_reflns_limit_l_max 22
_diffrn_reflns_limit_l_min -20
_diffrn_reflns_number 10613
_diffrn_reflns_theta_full 26.00
_diffrn_reflns_theta_max 26.00
_diffrn_reflns_theta_min 3.00
_exptl_absorpt_coefficient_mu 3.832
_exptl_absorpt_correction_T_max 0.8140
_exptl_absorpt_correction_T_min 0.5519
_exptl_absorpt_correction_type multi-scan
_exptl_absorpt_process_details SADABS
_exptl_crystal_colour yellow
_exptl_crystal_density_diffrn 1.783
_exptl_crystal_density_method 'not measured'
_exptl_crystal_description block
_exptl_crystal_F_000 920
_exptl_crystal_size_max 0.18
_exptl_crystal_size_mid 0.08
_exptl_crystal_size_min 0.06
_refine_diff_density_max 0.639
_refine_diff_density_min -0.638
_refine_diff_density_rms 0.089
_refine_ls_extinction_method none
_refine_ls_goodness_of_fit_ref 1.041
_refine_ls_hydrogen_treatment constr
_refine_ls_matrix_type full
_refine_ls_number_parameters 208
_refine_ls_number_reflns 3417
_refine_ls_number_restraints 0
_refine_ls_restrained_S_all 1.041
_refine_ls_R_factor_all 0.0336
_refine_ls_R_factor_gt 0.0294
_refine_ls_shift/su_max 0.000
_refine_ls_shift/su_mean 0.000
_refine_ls_structure_factor_coef Fsqd
_refine_ls_weighting_details 'calc w=1/[\s^2^(Fo^2^)+(0.0312P)^2^+0.9817P] where P=(Fo^2^+2Fc^2^)/3'
_refine_ls_weighting_scheme calc
_refine_ls_wR_factor_gt 0.0684
_refine_ls_wR_factor_ref 0.0709
_reflns_number_gt 3059
_reflns_number_total 3417
_reflns_threshold_expression >2sigma(I)
_cod_data_source_file c9dt01100e2.cif
_cod_data_source_block sb_CCDC1
_cod_original_sg_symbol_Hall '-P 2yn '
_cod_original_sg_symbol_H-M 'P 21/n'
_cod_database_code 7701743

loop_
_symmetry_equiv_pos_as_xyz
'x, y, z'
'-x+1/2, y+1/2, -z+1/2'
'-x, -y, -z'
'x-1/2, -y-1/2, z-1/2'

loop_
_atom_site_label
_atom_site_type_symbol
_atom_site_fract_x
_atom_site_fract_y
_atom_site_fract_z
_atom_site_U_iso_or_equiv
_atom_site_adp_type
_atom_site_occupancy
_atom_site_symmetry_multiplicity
_atom_site_calc_flag
_atom_site_refinement_flags
Sb1 Sb 0.39215(2) 0.513873(18) 0.164462(11) 0.03668(9) Uani 1 1 d .
Br1 Br 0.23866(4) 0.72117(4) 0.11259(2) 0.06033(13) Uani 1 1 d .
N1 N 0.5856(3) 0.3711(2) 0.22690(13) 0.0359(5) Uani 1 1 d .
C8 C 0.5721(3) 0.5699(3) 0.11596(16) 0.0372(6) Uani 1 1 d .
C1 C 0.4557(3) 0.5911(3) 0.27599(16) 0.0372(6) Uani 1 1 d .
C2 C 0.4185(3) 0.7137(3) 0.29950(19) 0.0448(7) Uani 1 1 d .
H3A H 0.3746 0.7735 0.2643 0.054 Uiso 1 1 calc R
C3 C 0.4463(4) 0.7467(3) 0.3747(2) 0.0523(8) Uani 1 1 d .
H4A H 0.4205 0.8282 0.3898 0.063 Uiso 1 1 calc R
C4 C 0.5122(4) 0.6591(4) 0.4272(2) 0.0559(9) Uani 1 1 d .
H5A H 0.5301 0.6811 0.4777 0.067 Uiso 1 1 calc R
C5 C 0.5516(4) 0.5385(4) 0.40478(19) 0.0487(8) Uani 1 1 d .
H6A H 0.5958 0.4796 0.4405 0.058 Uiso 1 1 calc R
C6 C 0.5258(3) 0.5037(3) 0.32941(18) 0.0394(7) Uani 1 1 d .
C7 C 0.5701(4) 0.3714(3) 0.30714(17) 0.0446(7) Uani 1 1 d .
H8A H 0.6598 0.3475 0.3385 0.053 Uiso 1 1 calc R
H8B H 0.4994 0.3077 0.3146 0.053 Uiso 1 1 calc R
C15 C 0.5603(3) 0.2472(3) 0.18864(17) 0.0377(6) Uani 1 1 d .
C20 C 0.4480(4) 0.1699(3) 0.2006(2) 0.0527(9) Uani 1 1 d .
H10A H 0.3937 0.1953 0.2355 0.063 Uiso 1 1 calc R
C19 C 0.4158(4) 0.0546(4) 0.1609(2) 0.0585(9) Uani 1 1 d .
H11A H 0.3422 0.0022 0.1706 0.070 Uiso 1 1 calc R
C18 C 0.4924(4) 0.0182(3) 0.1076(2) 0.0595(10) Uani 1 1 d .
H12A H 0.4706 -0.0584 0.0809 0.071 Uiso 1 1 calc R
C17 C 0.6007(4) 0.0954(3) 0.0942(2) 0.0549(9) Uani 1 1 d .
H13A H 0.6516 0.0712 0.0575 0.066 Uiso 1 1 calc R
C16 C 0.6365(3) 0.2099(3) 0.13433(18) 0.0440(7) Uani 1 1 d .
H14A H 0.7112 0.2610 0.1248 0.053 Uiso 1 1 calc R
C14 C 0.7192(3) 0.4392(3) 0.21876(17) 0.0405(7) Uani 1 1 d .
H15A H 0.7939 0.3754 0.2192 0.049 Uiso 1 1 calc R
H15B H 0.7479 0.4964 0.2612 0.049 Uiso 1 1 calc R
C13 C 0.7031(3) 0.5177(3) 0.14758(18) 0.0381(7) Uani 1 1 d .
C12 C 0.8205(4) 0.5433(3) 0.1154(2) 0.0497(8) Uani 1 1 d .
H17A H 0.9085 0.5084 0.1365 0.060 Uiso 1 1 calc R
C11 C 0.8083(4) 0.6201(3) 0.0523(2) 0.0561(9) Uani 1 1 d .
H18A H 0.8878 0.6365 0.0312 0.067 Uiso 1 1 calc R
C10 C 0.6790(4) 0.6724(3) 0.02063(19) 0.0544(9) Uani 1 1 d .
H19A H 0.6710 0.7243 -0.0218 0.065 Uiso 1 1 calc R
C9 C 0.5596(4) 0.6474(3) 0.05215(18) 0.0468(8) Uani 1 1 d .
H20A H 0.4719 0.6823 0.0307 0.056 Uiso 1 1 calc R

loop_
_atom_site_aniso_label
_atom_site_aniso_U_11
_atom_site_aniso_U_22
_atom_site_aniso_U_33
_atom_site_aniso_U_23
_atom_site_aniso_U_13
_atom_site_aniso_U_12
Sb1 0.03894(13) 0.03712(13) 0.03342(13) -0.00256(8) 0.00532(9) -0.00364(8)
Br1 0.0578(2) 0.0626(2) 0.0581(2) 0.00771(17) 0.00439(17) 0.01684(17)
N1 0.0448(14) 0.0318(12) 0.0321(13) 0.0006(10) 0.0098(11) -0.0014(10)
C8 0.0449(17) 0.0348(14) 0.0334(15) -0.0046(12) 0.0115(13) -0.0056(12)
C1 0.0384(16) 0.0400(15) 0.0345(16) -0.0044(13) 0.0101(13) -0.0078(12)
C2 0.0457(18) 0.0427(17) 0.0470(19) -0.0067(14) 0.0112(15) -0.0026(14)
C3 0.052(2) 0.0531(19) 0.055(2) -0.0175(17) 0.0179(17) -0.0045(16)
C4 0.056(2) 0.073(2) 0.0405(19) -0.0190(18) 0.0145(17) -0.0109(18)
C5 0.051(2) 0.060(2) 0.0355(17) -0.0012(15) 0.0115(15) -0.0091(16)
C6 0.0420(17) 0.0449(17) 0.0335(17) -0.0027(12) 0.0128(14) -0.0075(13)
C7 0.062(2) 0.0395(16) 0.0324(16) 0.0033(13) 0.0091(15) -0.0038(14)
C15 0.0410(16) 0.0344(14) 0.0359(16) 0.0011(12) 0.0023(13) 0.0047(12)
C20 0.056(2) 0.0476(18) 0.058(2) -0.0055(16) 0.0191(18) -0.0070(16)
C19 0.065(2) 0.0427(18) 0.068(3) -0.0079(17) 0.012(2) -0.0122(17)
C18 0.071(3) 0.0411(18) 0.059(3) -0.0120(17) -0.006(2) 0.0025(17)
C17 0.058(2) 0.059(2) 0.047(2) -0.0119(17) 0.0053(16) 0.0119(17)
C16 0.0453(18) 0.0455(17) 0.0407(18) -0.0019(14) 0.0068(14) 0.0033(14)
C14 0.0410(16) 0.0427(16) 0.0363(16) -0.0034(13) 0.0031(13) -0.0026(13)
C13 0.0459(17) 0.0345(15) 0.0353(17) -0.0065(12) 0.0107(14) -0.0070(12)
C12 0.0477(19) 0.0463(17) 0.058(2) -0.0053(16) 0.0181(17) -0.0055(15)
C11 0.071(3) 0.0500(19) 0.055(2) -0.0041(17) 0.032(2) -0.0146(18)
C10 0.080(3) 0.0504(19) 0.0370(18) 0.0027(15) 0.0212(18) -0.0083(18)
C9 0.064(2) 0.0428(17) 0.0348(16) -0.0020(13) 0.0122(15) -0.0015(15)

loop_
_atom_type_symbol
_atom_type_description
_atom_type_scat_dispersion_real
_atom_type_scat_dispersion_imag
_atom_type_scat_source
C C 0.0033 0.0016 'International Tables Vol C Tables 4.2.6.8 and 6.1.1.4'
H H 0.0000 0.0000 'International Tables Vol C Tables 4.2.6.8 and 6.1.1.4'
N N 0.0061 0.0033 'International Tables Vol C Tables 4.2.6.8 and 6.1.1.4'
Br Br -0.2901 2.4595 'International Tables Vol C Tables 4.2.6.8 and 6.1.1.4'
Sb Sb -0.5866 1.5461 'International Tables Vol C Tables 4.2.6.8 and 6.1.1.4'

loop_
_geom_angle_atom_site_label_1
_geom_angle_atom_site_label_2
_geom_angle_atom_site_label_3
_geom_angle
C8 Sb1 C1 100.36(10)
C8 Sb1 N1 76.09(10)
C1 Sb1 N1 74.43(10)
C8 Sb1 Br1 94.04(8)
C1 Sb1 Br1 94.45(8)
N1 Sb1 Br1 163.21(6)
C15 N1 C14 115.8(2)
C15 N1 C7 115.6(2)
C14 N1 C7 109.9(2)
C15 N1 Sb1 105.01(18)
C14 N1 Sb1 104.97(16)
C7 N1 Sb1 104.17(17)
C13 C8 C9 119.8(3)
C13 C8 Sb1 117.1(2)
C9 C8 Sb1 122.9(2)
C2 C1 C6 118.9(3)
C2 C1 Sb1 125.2(2)
C6 C1 Sb1 115.5(2)
C3 C2 C1 120.6(3)
C3 C2 H3A 119.7
C1 C2 H3A 119.7
C4 C3 C2 120.1(3)
C4 C3 H4A 119.9
C2 C3 H4A 119.9
C3 C4 C5 119.9(3)
C3 C4 H5A 120.0
C5 C4 H5A 120.0
C4 C5 C6 120.9(3)
C4 C5 H6A 119.5
C6 C5 H6A 119.5
C5 C6 C1 119.4(3)
C5 C6 C7 119.4(3)
C1 C6 C7 121.2(3)
N1 C7 C6 110.5(2)
N1 C7 H8A 109.6
C6 C7 H8A 109.6
N1 C7 H8B 109.6
C6 C7 H8B 109.6
H8A C7 H8B 108.1
C20 C15 C16 118.7(3)
C20 C15 N1 119.6(3)
C16 C15 N1 121.4(3)
C15 C20 C19 120.7(3)
C15 C20 H10A 119.7
C19 C20 H10A 119.7
C18 C19 C20 120.1(3)
C18 C19 H11A 119.9
C20 C19 H11A 119.9
C17 C18 C19 119.5(3)
C17 C18 H12A 120.2
C19 C18 H12A 120.2
C18 C17 C16 121.2(3)
C18 C17 H13A 119.4
C16 C17 H13A 119.4
C15 C16 C17 119.7(3)
C15 C16 H14A 120.1
C17 C16 H14A 120.1
N1 C14 C13 112.7(2)
N1 C14 H15A 109.1
C13 C14 H15A 109.1
N1 C14 H15B 109.1
C13 C14 H15B 109.1
H15A C14 H15B 107.8
C8 C13 C12 119.5(3)
C8 C13 C14 120.2(3)
C12 C13 C14 120.2(3)
C11 C12 C13 120.7(3)
C11 C12 H17A 119.6
C13 C12 H17A 119.6
C10 C11 C12 120.2(3)
C10 C11 H18A 119.9
C12 C11 H18A 119.9
C11 C10 C9 119.9(3)
C11 C10 H19A 120.1
C9 C10 H19A 120.1
C10 C9 C8 119.9(3)
C10 C9 H20A 120.0
C8 C9 H20A 120.0

loop_
_geom_bond_atom_site_label_1
_geom_bond_atom_site_label_2
_geom_bond_distance
Sb1 C8 2.156(3)
Sb1 C1 2.158(3)
Sb1 N1 2.469(2)
Sb1 Br1 2.6620(4)
N1 C15 1.452(4)
N1 C14 1.490(4)
N1 C7 1.495(4)
C8 C13 1.387(4)
C8 C9 1.395(4)
C1 C2 1.400(4)
C1 C6 1.401(4)
C2 C3 1.387(5)
C2 H3A 0.9300
C3 C4 1.377(5)
C3 H4A 0.9300
C4 C5 1.382(5)
C4 H5A 0.9300
C5 C6 1.394(5)
C5 H6A 0.9300
C6 C7 1.504(4)
C7 H8A 0.9700
C7 H8B 0.9700
C15 C20 1.387(4)
C15 C16 1.388(4)
C20 C19 1.394(5)
C20 H10A 0.9300
C19 C18 1.373(5)
C19 H11A 0.9300
C18 C17 1.365(5)
C18 H12A 0.9300
C17 C16 1.395(5)
C17 H13A 0.9300
C16 H14A 0.9300
C14 C13 1.510(4)
C14 H15A 0.9700
C14 H15B 0.9700
C13 C12 1.388(4)
C12 C11 1.380(5)
C12 H17A 0.9300
C11 C10 1.374(5)
C11 H18A 0.9300
C10 C9 1.395(5)
C10 H19A 0.9300
C9 H20A 0.9300

loop_
_geom_torsion_atom_site_label_1
_geom_torsion_atom_site_label_2
_geom_torsion_atom_site_label_3
_geom_torsion_atom_site_label_4
_geom_torsion
C8 Sb1 N1 C15 -100.83(18)
C1 Sb1 N1 C15 154.02(19)
Br1 Sb1 N1 C15 -156.12(15)
C8 Sb1 N1 C14 21.73(17)
C1 Sb1 N1 C14 -83.42(17)
Br1 Sb1 N1 C14 -33.6(3)
C8 Sb1 N1 C7 137.27(19)
C1 Sb1 N1 C7 32.12(18)
Br1 Sb1 N1 C7 82.0(2)
C1 Sb1 C8 C13 62.6(2)
N1 Sb1 C8 C13 -8.3(2)
Br1 Sb1 C8 C13 157.9(2)
C1 Sb1 C8 C9 -122.1(2)
N1 Sb1 C8 C9 166.9(3)
Br1 Sb1 C8 C9 -26.8(2)
C8 Sb1 C1 C2 93.5(3)
N1 Sb1 C1 C2 165.7(3)
Br1 Sb1 C1 C2 -1.5(2)
C8 Sb1 C1 C6 -94.1(2)
N1 Sb1 C1 C6 -21.8(2)
Br1 Sb1 C1 C6 171.0(2)
C6 C1 C2 C3 -2.0(4)
Sb1 C1 C2 C3 170.2(2)
C1 C2 C3 C4 0.5(5)
C2 C3 C4 C5 0.5(5)
C3 C4 C5 C6 0.1(5)
C4 C5 C6 C1 -1.7(5)
C4 C5 C6 C7 -179.9(3)
C2 C1 C6 C5 2.6(4)
Sb1 C1 C6 C5 -170.3(2)
C2 C1 C6 C7 -179.2(3)
Sb1 C1 C6 C7 7.9(4)
C15 N1 C7 C6 -151.6(3)
C14 N1 C7 C6 75.0(3)
Sb1 N1 C7 C6 -37.0(3)
C5 C6 C7 N1 -158.2(3)
C1 C6 C7 N1 23.6(4)
C14 N1 C15 C20 172.1(3)
C7 N1 C15 C20 41.5(4)
Sb1 N1 C15 C20 -72.6(3)
C14 N1 C15 C16 -14.7(4)
C7 N1 C15 C16 -145.3(3)
Sb1 N1 C15 C16 100.6(3)
C16 C15 C20 C19 2.4(5)
N1 C15 C20 C19 175.8(3)
C15 C20 C19 C18 -2.1(6)
C20 C19 C18 C17 0.4(6)
C19 C18 C17 C16 0.9(6)
C20 C15 C16 C17 -1.1(5)
N1 C15 C16 C17 -174.4(3)
C18 C17 C16 C15 -0.6(5)
C15 N1 C14 C13 83.8(3)
C7 N1 C14 C13 -143.0(2)
Sb1 N1 C14 C13 -31.5(3)
C9 C8 C13 C12 0.1(4)
Sb1 C8 C13 C12 175.6(2)
C9 C8 C13 C14 177.0(3)
Sb1 C8 C13 C14 -7.6(4)
N1 C14 C13 C8 29.2(4)
N1 C14 C13 C12 -154.0(3)
C8 C13 C12 C11 0.0(5)
C14 C13 C12 C11 -176.9(3)
C13 C12 C11 C10 0.1(5)
C12 C11 C10 C9 -0.2(5)
C11 C10 C9 C8 0.3(5)
C13 C8 C9 C10 -0.3(5)
Sb1 C8 C9 C10 -175.4(2)
